data_4122436
loop_
_publ_author_name
'Cao, Zhi'
'Xi, Bin'
'Jodoin, Diane S.'
'Zhang, Lei'
'Cummings, Steven P.'
'Gao, Yang'
'Tyler, Sarah F.'
'Fanwick, Phillip E.'
'Crutchley, Robert J.'
'Ren, Tong'

_publ_section_title
;
 Diruthenium-Polyyn-diyl-Diruthenium Wires: Electronic Coupling in the
 Long Distance Regime.
;
_journal_issue 34
_journal_name_full 'Journal of the American Chemical Society'
_journal_page_first 12174
_journal_paper_doi 10.1021/ja507107t
_journal_volume 136
_journal_year 2014
_chemical_formula_moiety 'C116 H104 N16 O16 Ru4'
_chemical_formula_sum 'C116 H104 N16 O16 Ru4'
_chemical_formula_weight 2382.50
_chemical_name_systematic ' ?'
_space_group_IT_number 15
_symmetry_cell_setting monoclinic
_symmetry_space_group_name_Hall '-C 2yc'
_symmetry_space_group_name_H-M 'C 1 2/c 1'
_atom_type_scat_source 'International Tables for Crystallography (Vol C)'
_cell_angle_alpha 90.00
_cell_angle_beta 120.314(3)
_cell_angle_gamma 90.00
_cell_formula_units_Z 4
_cell_length_a 42.2274(19)
_cell_length_b 12.4325(9)
_cell_length_c 24.6350(15)
_cell_measurement_reflns_used 27784
_cell_measurement_temperature 150
_cell_measurement_theta_max 23
_cell_measurement_theta_min 2
_cell_volume 11164.9(12)
_computing_cell_refinement 'DENZO/SCALEPACK (Otwinowski & Minor, 1996)'
_computing_data_collection 'Collect (Nonius, 1998)'
_computing_data_reduction 'DENZO/SCALEPACK (Otwinowski & Minor, 1996)'
_computing_molecular_graphics
;
    ORTEP (Johnson, 1976)
    PLATON (Spek, 1997)
;
_computing_publication_material 'SHELX97(Sheldrick, 1997) and local programs'
_computing_structure_refinement 'SHELX97 (Sheldrick, 1997)'
_computing_structure_solution
;
 PATTY (DIRDIF99, Beurskins, 1999)
;
_diffrn_ambient_temperature 150
_diffrn_measured_fraction_theta_max 0.9767
_diffrn_measurement_device_type Nonius_KappaCCD
_diffrn_measurement_method \w
_diffrn_radiation_monochromator 'graphite 002'
_diffrn_radiation_type MO-K\a
_diffrn_radiation_wavelength 0.71073
_diffrn_reflns_av_R_equivalents 0.057
_diffrn_reflns_limit_h_max 46
_diffrn_reflns_limit_h_min 0
_diffrn_reflns_limit_k_max 13
_diffrn_reflns_limit_k_min 0
_diffrn_reflns_limit_l_max 23
_diffrn_reflns_limit_l_min -27
_diffrn_reflns_number 27784
_diffrn_reflns_theta_max 23.30
_diffrn_reflns_theta_min 2.19
_exptl_absorpt_coefficient_mu 0.588
_exptl_absorpt_correction_T_max 0.9357
_exptl_absorpt_correction_T_min 0.7663
_exptl_absorpt_correction_type multi-scan
_exptl_crystal_colour_modifier dark
_exptl_crystal_colour_primary red
_exptl_crystal_density_diffrn 1.417
_exptl_crystal_density_method 'not measured'
_exptl_crystal_description needle
_exptl_crystal_F_000 4864
_exptl_crystal_size_max 0.44
_exptl_crystal_size_mid 0.19
_exptl_crystal_size_min 0.11
_platon_squeeze_details '                                                                       '
_refine_diff_density_max 1.41
_refine_diff_density_min -1.09
_refine_ls_extinction_method none
_refine_ls_goodness_of_fit_ref 1.085
_refine_ls_hydrogen_treatment constr
_refine_ls_matrix_type full
_refine_ls_number_parameters 656
_refine_ls_number_reflns 7989
_refine_ls_number_restraints 18
_refine_ls_R_factor_all 0.105
_refine_ls_R_factor_gt 0.082
_refine_ls_shift/su_max 0.007
_refine_ls_structure_factor_coef Fsqd
_refine_ls_weighting_details '1/[\s^2^(Fo^2^)+(0.0894P)^2^+141.2247P] where P=(Fo^2^+2Fc^2^)/3'
_refine_ls_weighting_scheme calc
_refine_ls_wR_factor_gt 0.201
_refine_ls_wR_factor_ref 0.215
_reflns_number_gt 6185
_reflns_number_total 7989
_reflns_threshold_expression >2.0\s(I)
_cod_data_source_file ja507107t_si_001.cif
_cod_data_source_block XB03
_cod_depositor_comments
;
The following automatic conversions were performed:

'_refine_ls_weighting_scheme' value 'calc ' changed to 'calc'
according to
/usr/data/users/saulius/crontab/automatic-downloads/rss-feeds/ACS/lib/dictionaries/cif_core.dic
dictionary named 'cif_core.dic' version 2.4.2 from 2011-04-26.

Automatic conversion script
Id: cif_fix_values 2281 2013-09-26 08:29:07Z andrius 

 Adding full bibliography for 4122436.cif.
;
_cod_database_code 4122436
_exptl_absorpt_correction_details 'SCALEPACK (Otwinowski & Minor, 1997)'

loop_
_symmetry_equiv_pos_as_xyz
'x, y, z'
'-x, y, -z+1/2'
'x+1/2, y+1/2, z'
'-x+1/2, y+1/2, -z+1/2'
'-x, -y, -z'
'x, -y, z-1/2'
'-x+1/2, -y+1/2, -z'
'x+1/2, -y+1/2, z-1/2'

loop_
_atom_site_label
_atom_site_fract_x
_atom_site_fract_y
_atom_site_fract_z
_atom_site_U_iso_or_equiv
_atom_site_adp_type
_atom_site_occupancy
_atom_site_symmetry_multiplicity
_atom_site_calc_flag
_atom_site_refinement_flags
_atom_site_disorder_assembly
_atom_site_disorder_group
Ru(1) -0.11661(2) -0.84381(6) 0.16949(4) 0.0542(3) Uani 1 1 d . . .
Ru(2) -0.138721(19) -0.97006(6) 0.21432(4) 0.0522(3) Uani 1 1 d . . .
O(27) -0.2405(3) -1.0878(14) 0.2772(6) 0.204(8) Uani 1 1 d . . .
O(28) -0.3071(2) -0.9018(8) 0.0890(5) 0.139(4) Uani 1 1 d D . .
O(47) -0.1200(3) -1.0842(7) 0.4604(4) 0.101(3) Uani 1 1 d . . .
O(48) -0.1226(5) -0.7002(15) 0.4428(9) 0.215(7) Uiso 1 1 d . . .
O(67) 0.0006(2) -1.1694(7) 0.4269(4) 0.091(2) Uani 1 1 d D . .
O(68) -0.1117(2) -1.3810(6) 0.3258(4) 0.094(2) Uani 1 1 d D . .
O(87A) -0.1505(5) -1.3922(15) 0.0786(8) 0.100(5) Uiso 0.50 1 d P B 1
O(87B) -0.1845(5) -1.3658(16) 0.0321(9) 0.106(5) Uiso 0.50 1 d P B 2
O(88A) -0.2321(5) -1.3305(14) 0.1690(9) 0.097(5) Uiso 0.50 1 d P A 1
O(88B) -0.2506(5) -1.3339(15) 0.1134(9) 0.108(6) Uiso 0.50 1 d P A 2
N(2) -0.1776(2) -0.8621(6) 0.2023(3) 0.0554(18) Uani 1 1 d . . .
N(4) -0.1045(2) -0.9043(6) 0.2999(4) 0.062(2) Uani 1 1 d . . .
N(6) -0.0980(2) -1.0703(6) 0.2267(4) 0.061(2) Uani 1 1 d . . .
N(8) -0.1719(2) -1.0299(6) 0.1270(4) 0.062(2) Uani 1 1 d . . .
N(11) -0.1438(2) -0.7267(6) 0.1902(4) 0.0605(19) Uani 1 1 d . . .
N(31) -0.0714(2) -0.8254(6) 0.2585(4) 0.064(2) Uani 1 1 d . . .
N(51) -0.0898(2) -0.9720(6) 0.1554(4) 0.0587(19) Uani 1 1 d . . .
N(71) -0.1635(2) -0.8733(6) 0.0850(4) 0.064(2) Uani 1 1 d . . .
C(1) -0.0978(3) -0.7373(8) 0.1297(5) 0.065(3) Uani 1 1 d . . .
C(2) -0.0847(3) -0.6784(8) 0.1053(5) 0.063(3) Uani 1 1 d . . .
C(3) -0.0677(3) -0.6230(8) 0.0784(5) 0.063(3) Uani 1 1 d . . .
C(4) -0.0504(3) -0.5819(8) 0.0569(5) 0.066(3) Uani 1 1 d . . .
C(5) -0.0293(3) -0.5456(8) 0.0351(5) 0.069(3) Uani 1 1 d . . .
C(6) -0.0106(3) -0.5159(9) 0.0120(5) 0.067(3) Uani 1 1 d . . .
C(12) -0.1728(2) -0.7563(8) 0.1990(4) 0.059(2) Uani 1 1 d . . .
C(13) -0.1927(3) -0.6743(8) 0.2084(5) 0.070(3) Uani 1 1 d . . .
C(14) -0.1831(3) -0.5694(9) 0.2114(5) 0.074(3) Uani 1 1 d . . .
C(15) -0.1530(3) -0.5415(9) 0.2047(5) 0.076(3) Uani 1 1 d . . .
C(16) -0.1357(3) -0.6213(8) 0.1934(5) 0.068(3) Uani 1 1 d . . .
C(21) -0.2106(2) -0.9013(8) 0.1979(5) 0.062(2) Uani 1 1 d . . .
C(22) -0.2082(3) -0.9698(12) 0.2450(6) 0.098(4) Uani 1 1 d . . .
C(23) -0.2395(3) -1.0192(13) 0.2363(6) 0.109(5) Uani 1 1 d D . .
C(24) -0.2729(3) -0.9964(10) 0.1865(6) 0.081(3) Uani 1 1 d . . .
C(25) -0.2760(3) -0.9265(9) 0.1416(6) 0.081(3) Uani 1 1 d D . .
C(26) -0.2433(3) -0.8816(8) 0.1469(6) 0.074(3) Uani 1 1 d . . .
C(27) -0.2091(8) -1.116(2) 0.3292(11) 0.285(16) Uiso 1 1 d D . .
C(28) -0.3398(3) -0.9400(14) 0.0877(10) 0.163(8) Uani 1 1 d D . .
C(32) -0.0383(3) -0.7843(10) 0.2697(6) 0.085(3) Uani 1 1 d . . .
C(33) -0.0098(3) -0.7667(13) 0.3253(6) 0.108(5) Uani 1 1 d . . .
C(34) -0.0113(3) -0.7927(12) 0.3792(6) 0.106(4) Uani 1 1 d . . .
C(35) -0.0441(3) -0.8344(10) 0.3714(5) 0.087(3) Uani 1 1 d . . .
C(36) -0.0733(3) -0.8538(8) 0.3107(5) 0.068(3) Uani 1 1 d . . .
C(41) -0.1130(3) -0.9026(8) 0.3495(5) 0.067(3) Uani 1 1 d . . .
C(42) -0.1115(3) -1.0003(8) 0.3797(5) 0.069(3) Uani 1 1 d . . .
C(43) -0.1209(3) -0.9958(9) 0.4262(5) 0.077(3) Uani 1 1 d . . .
C(44) -0.1298(5) -0.8990(13) 0.4422(7) 0.129(6) Uani 1 1 d . . .
C(45) -0.1106(8) -0.8064(14) 0.4263(11) 0.49(4) Uani 1 1 d D . .
C(46) -0.1230(5) -0.8103(10) 0.3650(7) 0.119(6) Uani 1 1 d . . .
C(47) -0.1058(5) -1.1809(10) 0.4516(7) 0.130(6) Uani 1 1 d . . .
C(48) -0.1648(5) -0.7301(15) 0.4014(9) 0.148(6) Uiso 1 1 d D . .
C(52) -0.0771(3) -0.9670(9) 0.1139(5) 0.067(3) Uani 1 1 d . . .
C(53) -0.0548(3) -1.0438(9) 0.1108(6) 0.081(3) Uani 1 1 d . . .
C(54) -0.0447(3) -1.1292(9) 0.1509(5) 0.074(3) Uani 1 1 d . . .
C(55) -0.0578(3) -1.1406(9) 0.1913(5) 0.076(3) Uani 1 1 d . . .
C(56) -0.0813(3) -1.0630(8) 0.1921(5) 0.063(3) Uani 1 1 d . . .
C(61) -0.0835(3) -1.1437(8) 0.2786(5) 0.063(2) Uani 1 1 d . . .
C(62) -0.0486(3) -1.1265(9) 0.3285(5) 0.071(3) Uani 1 1 d . . .
C(63) -0.0345(3) -1.1966(9) 0.3783(5) 0.074(3) Uani 1 1 d D . .
C(64) -0.0542(3) -1.2830(9) 0.3807(5) 0.076(3) Uani 1 1 d . . .
C(65) -0.0895(3) -1.2998(8) 0.3298(5) 0.073(3) Uani 1 1 d D . .
C(66) -0.1050(3) -1.2282(8) 0.2781(5) 0.067(3) Uani 1 1 d . . .
C(67) 0.0199(3) -1.2484(13) 0.4696(6) 0.119(5) Uani 1 1 d D . .
C(68) -0.0945(4) -1.4688(9) 0.3672(6) 0.116(5) Uani 1 1 d D . .
C(72) -0.1752(3) -0.8068(10) 0.0343(6) 0.089(4) Uani 1 1 d . . .
C(73) -0.2037(4) -0.8296(13) -0.0250(7) 0.135(7) Uani 1 1 d . . .
C(74) -0.2208(5) -0.9243(15) -0.0326(7) 0.198(12) Uani 1 1 d . . .
C(75) -0.2106(5) -0.9956(13) 0.0158(7) 0.150(8) Uani 1 1 d . . .
C(76) -0.1819(3) -0.9674(9) 0.0755(5) 0.073(3) Uani 1 1 d . . .
C(81) -0.1831(2) -1.1386(5) 0.1183(4) 0.072(3) Uani 1 1 d G . .
C(82) -0.1695(3) -1.2098(6) 0.0915(5) 0.147(8) Uani 1 1 d G B .
C(83) -0.1807(3) -1.3167(6) 0.0822(5) 0.156(8) Uani 1 1 d GD . .
C(84) -0.2054(3) -1.3524(5) 0.0998(4) 0.109(5) Uani 1 1 d G A .
C(85) -0.2190(2) -1.2813(7) 0.1266(5) 0.130(5) Uiso 1 1 d G . .
C(86) -0.2079(2) -1.1743(6) 0.1358(5) 0.112(5) Uani 1 1 d G A .
C(87) -0.1829(11) -1.4783(17) 0.0340(19) 0.35(2) Uani 1 1 d D . .
C(88A) -0.2362(9) -1.275(3) 0.2111(15) 0.118(9) Uiso 0.50 1 d P A 1
C(88B) -0.2720(9) -1.265(3) 0.1229(15) 0.122(10) Uiso 0.50 1 d P A 2
H(13) -0.2131 -0.6930 0.2128 0.084 Uiso 1 1 calc R . .
H(14) -0.1967 -0.5151 0.2181 0.089 Uiso 1 1 calc R . .
H(15) -0.1451 -0.4689 0.2079 0.092 Uiso 1 1 calc R . .
H(16) -0.1160 -0.6018 0.1871 0.082 Uiso 1 1 calc R . .
H(22) -0.1853 -0.9819 0.2822 0.118 Uiso 1 1 calc R . .
H(24) -0.2942 -1.0293 0.1828 0.098 Uiso 1 1 calc R . .
H(26) -0.2448 -0.8377 0.1141 0.089 Uiso 1 1 calc R . .
H(32) -0.0361 -0.7672 0.2342 0.102 Uiso 1 1 calc R . .
H(33) 0.0119 -0.7365 0.3291 0.129 Uiso 1 1 calc R . .
H(34) 0.0094 -0.7823 0.4199 0.127 Uiso 1 1 calc R . .
H(35) -0.0465 -0.8494 0.4070 0.105 Uiso 1 1 calc R . .
H(42) -0.1044 -1.0658 0.3688 0.083 Uiso 1 1 calc R . .
H(44) -0.1450 -0.8899 0.4600 0.155 Uiso 1 1 calc R . .
H(46) -0.1370 -0.7552 0.3360 0.143 Uiso 1 1 calc R . .
H(52) -0.0842 -0.9074 0.0860 0.080 Uiso 1 1 calc R . .
H(53) -0.0465 -1.0378 0.0815 0.097 Uiso 1 1 calc R . .
H(54) -0.0284 -1.1816 0.1508 0.089 Uiso 1 1 calc R . .
H(55) -0.0509 -1.2009 0.2186 0.091 Uiso 1 1 calc R . .
H(62) -0.0344 -1.0671 0.3284 0.085 Uiso 1 1 calc R . .
H(64) -0.0441 -1.3298 0.4160 0.091 Uiso 1 1 calc R . .
H(66) -0.1294 -1.2378 0.2442 0.080 Uiso 1 1 calc R . .
H(72) -0.1629 -0.7400 0.0405 0.107 Uiso 1 1 calc R . .
H(73) -0.2110 -0.7809 -0.0590 0.162 Uiso 1 1 calc R . .
H(74) -0.2406 -0.9425 -0.0730 0.237 Uiso 1 1 calc R . .
H(75) -0.2228 -1.0627 0.0090 0.180 Uiso 1 1 calc R . .
H(82) -0.1526 -1.1854 0.0795 0.176 Uiso 1 1 calc R . .
H(84) -0.2130 -1.4255 0.0935 0.130 Uiso 1 1 calc R . .
H(86) -0.2172 -1.1257 0.1542 0.134 Uiso 1 1 calc R . .
H(27A) -0.1948 -1.1629 0.3174 0.428 Uiso 1 1 calc R . .
H(27B) -0.2147 -1.1551 0.3579 0.428 Uiso 1 1 calc R . .
H(27C) -0.1948 -1.0516 0.3501 0.428 Uiso 1 1 calc R . .
H(28A) -0.3381 -1.0178 0.0949 0.245 Uiso 1 1 calc R . .
H(28B) -0.3614 -0.9239 0.0467 0.245 Uiso 1 1 calc R . .
H(28C) -0.3423 -0.9039 0.1208 0.245 Uiso 1 1 calc R . .
H(47A) -0.1241 -1.2145 0.4120 0.194 Uiso 1 1 calc R . .
H(47B) -0.0999 -1.2299 0.4866 0.194 Uiso 1 1 calc R . .
H(47C) -0.0835 -1.1657 0.4499 0.194 Uiso 1 1 calc R . .
H(48A) -0.1673 -0.8013 0.3826 0.222 Uiso 1 1 calc R . .
H(48B) -0.1773 -0.6765 0.3681 0.222 Uiso 1 1 calc R . .
H(48C) -0.1759 -0.7310 0.4281 0.222 Uiso 1 1 calc R . .
H(67A) 0.0110 -1.2550 0.4994 0.179 Uiso 1 1 calc R . .
H(67B) 0.0460 -1.2300 0.4924 0.179 Uiso 1 1 calc R . .
H(67C) 0.0163 -1.3169 0.4476 0.179 Uiso 1 1 calc R . .
H(68A) -0.0748 -1.4969 0.3615 0.174 Uiso 1 1 calc R . .
H(68B) -0.1126 -1.5256 0.3581 0.174 Uiso 1 1 calc R . .
H(68C) -0.0844 -1.4445 0.4108 0.174 Uiso 1 1 calc R . .
H(88A) -0.2128 -1.2418 0.2413 0.176 Uiso 0.50 1 calc PR A 1
H(88B) -0.2440 -1.3239 0.2334 0.176 Uiso 0.50 1 calc PR A 1
H(88C) -0.2548 -1.2192 0.1898 0.176 Uiso 0.50 1 calc PR A 1
H(88D) -0.2715 -1.2836 0.1620 0.183 Uiso 0.50 1 calc PR A 2
H(88E) -0.2973 -1.2692 0.0876 0.183 Uiso 0.50 1 calc PR A 2
H(88F) -0.2628 -1.1912 0.1261 0.183 Uiso 0.50 1 calc PR A 2

loop_
_atom_site_aniso_label
_atom_site_aniso_U_11
_atom_site_aniso_U_22
_atom_site_aniso_U_33
_atom_site_aniso_U_12
_atom_site_aniso_U_13
_atom_site_aniso_U_23
Ru(1) 0.0556(5) 0.0540(5) 0.0700(5) -0.0028(4) 0.0442(4) 0.0028(4)
Ru(2) 0.0509(4) 0.0522(5) 0.0651(5) -0.0018(3) 0.0378(4) 0.0039(4)
O(27) 0.090(7) 0.346(19) 0.141(9) -0.083(10) 0.033(7) 0.111(12)
O(28) 0.050(5) 0.117(8) 0.186(10) -0.002(5) 0.013(6) 0.062(7)
O(47) 0.150(8) 0.082(6) 0.091(6) -0.012(5) 0.076(6) 0.012(5)
O(67) 0.068(5) 0.105(6) 0.084(5) -0.004(4) 0.025(4) 0.027(5)
O(68) 0.090(5) 0.066(5) 0.103(6) -0.015(4) 0.032(5) 0.021(4)
N(2) 0.060(4) 0.051(5) 0.066(5) -0.005(4) 0.040(4) 0.008(4)
N(4) 0.067(5) 0.065(5) 0.071(5) -0.004(4) 0.047(4) 0.003(4)
N(6) 0.058(5) 0.063(5) 0.068(5) 0.009(4) 0.037(4) 0.017(4)
N(8) 0.064(5) 0.054(5) 0.070(5) -0.003(4) 0.036(4) 0.006(4)
N(11) 0.070(5) 0.053(5) 0.075(5) 0.000(4) 0.049(4) 0.004(4)
N(31) 0.064(5) 0.064(5) 0.081(6) -0.008(4) 0.048(5) 0.002(4)
N(51) 0.057(4) 0.068(5) 0.066(5) 0.000(4) 0.042(4) 0.004(4)
N(71) 0.065(5) 0.057(5) 0.073(5) 0.001(4) 0.038(4) 0.016(4)
C(1) 0.068(6) 0.069(6) 0.075(6) 0.000(5) 0.049(6) 0.004(5)
C(2) 0.059(6) 0.068(6) 0.078(7) -0.001(5) 0.046(6) -0.002(5)
C(3) 0.057(6) 0.065(6) 0.080(7) 0.000(5) 0.044(6) 0.011(5)
C(4) 0.073(6) 0.064(6) 0.079(7) -0.001(5) 0.051(6) 0.001(5)
C(5) 0.066(6) 0.070(7) 0.083(7) -0.016(5) 0.047(6) 0.001(5)
C(6) 0.065(6) 0.077(7) 0.067(6) -0.014(5) 0.040(5) 0.002(5)
C(12) 0.061(6) 0.062(6) 0.072(6) 0.002(5) 0.048(5) 0.001(5)
C(13) 0.076(7) 0.070(7) 0.082(7) 0.016(5) 0.054(6) 0.012(6)
C(14) 0.095(8) 0.064(7) 0.088(8) 0.015(6) 0.064(7) 0.008(6)
C(15) 0.098(8) 0.057(6) 0.090(8) 0.004(6) 0.059(7) 0.005(6)
C(16) 0.082(7) 0.055(6) 0.082(7) -0.015(5) 0.052(6) -0.011(5)
C(21) 0.050(5) 0.075(7) 0.070(6) 0.003(5) 0.036(5) 0.008(5)
C(22) 0.059(7) 0.150(12) 0.093(8) -0.007(7) 0.043(6) 0.035(8)
C(23) 0.069(8) 0.174(14) 0.081(8) -0.028(8) 0.036(7) 0.040(9)
C(24) 0.064(7) 0.100(9) 0.100(9) -0.013(6) 0.056(7) -0.002(7)
C(25) 0.056(6) 0.066(7) 0.109(9) 0.007(5) 0.033(7) 0.005(7)
C(26) 0.070(7) 0.064(6) 0.096(8) -0.001(5) 0.047(7) 0.014(6)
C(28) 0.054(8) 0.136(14) 0.23(2) -0.006(8) 0.018(10) 0.023(14)
C(32) 0.066(7) 0.103(9) 0.099(9) -0.021(6) 0.050(7) 0.006(7)
C(33) 0.066(7) 0.168(14) 0.086(9) -0.050(8) 0.036(7) -0.007(9)
C(34) 0.081(8) 0.135(12) 0.087(9) -0.042(8) 0.031(7) -0.003(8)
C(35) 0.080(8) 0.106(9) 0.069(7) -0.027(7) 0.032(6) -0.008(7)
C(36) 0.063(6) 0.065(6) 0.080(7) -0.008(5) 0.039(6) -0.001(5)
C(41) 0.074(7) 0.066(7) 0.070(6) -0.002(5) 0.044(6) 0.007(5)
C(42) 0.090(7) 0.063(6) 0.067(6) -0.015(5) 0.048(6) -0.005(5)
C(43) 0.094(8) 0.073(7) 0.072(7) -0.005(6) 0.046(6) 0.004(6)
C(44) 0.208(17) 0.127(12) 0.111(11) 0.052(12) 0.124(12) 0.017(9)
C(45) 1.31(13) 0.068(12) 0.35(4) 0.21(3) 0.61(7) 0.092(18)
C(46) 0.228(18) 0.071(8) 0.102(10) 0.045(10) 0.116(12) 0.021(7)
C(47) 0.24(2) 0.062(8) 0.117(11) 0.013(10) 0.113(14) 0.017(8)
C(52) 0.068(6) 0.077(7) 0.071(6) 0.000(5) 0.046(5) -0.005(5)
C(53) 0.099(8) 0.079(8) 0.093(8) 0.021(7) 0.070(7) 0.012(7)
C(54) 0.072(7) 0.072(7) 0.095(8) 0.012(6) 0.055(6) -0.004(6)
C(55) 0.088(8) 0.069(7) 0.087(8) 0.023(6) 0.056(7) 0.009(6)
C(56) 0.060(6) 0.055(6) 0.089(7) 0.003(5) 0.047(6) 0.004(5)
C(61) 0.059(6) 0.060(6) 0.071(6) 0.004(5) 0.036(5) 0.005(5)
C(62) 0.064(6) 0.066(7) 0.075(7) -0.009(5) 0.030(6) 0.008(6)
C(63) 0.056(6) 0.073(7) 0.088(8) -0.012(5) 0.033(6) 0.003(6)
C(64) 0.071(7) 0.075(7) 0.075(7) -0.006(6) 0.031(6) 0.014(6)
C(65) 0.075(7) 0.051(6) 0.088(8) -0.011(5) 0.038(6) -0.002(6)
C(66) 0.070(6) 0.056(6) 0.081(7) 0.004(5) 0.042(6) 0.006(5)
C(67) 0.088(9) 0.137(13) 0.102(10) -0.025(9) 0.025(8) 0.023(10)
C(68) 0.123(11) 0.080(9) 0.099(10) -0.020(8) 0.022(8) 0.039(8)
C(72) 0.078(8) 0.082(8) 0.103(9) -0.009(6) 0.042(7) 0.017(7)
C(73) 0.116(11) 0.124(12) 0.102(11) -0.045(10) 0.009(9) 0.048(9)
C(74) 0.182(17) 0.187(18) 0.091(10) -0.123(15) -0.030(11) 0.065(12)
C(75) 0.187(16) 0.116(12) 0.085(10) -0.089(12) 0.021(10) 0.019(9)
C(76) 0.072(7) 0.072(7) 0.061(6) -0.010(6) 0.024(5) 0.007(6)
C(81) 0.080(7) 0.063(7) 0.061(6) -0.009(6) 0.028(6) 0.006(5)
C(82) 0.28(2) 0.069(9) 0.179(16) -0.068(11) 0.184(17) -0.054(10)
C(83) 0.32(3) 0.077(9) 0.148(14) -0.057(13) 0.173(18) -0.049(9)
C(84) 0.123(11) 0.094(10) 0.072(8) -0.048(9) 0.022(8) 0.002(7)
C(86) 0.110(10) 0.047(6) 0.213(16) -0.011(6) 0.107(11) 0.014(8)
C(87) 0.46(6) 0.17(2) 0.44(6) -0.19(3) 0.25(5) -0.05(3)

loop_
_atom_type_symbol
_atom_type_radius_bond
Ru 1.25
O 0.73
N 0.75
C 0.77
H 0.32

loop_
_geom_angle_atom_site_label_1
_geom_angle_atom_site_label_2
_geom_angle_atom_site_label_3
_geom_angle
_geom_angle_site_symmetry_3
C1 Ru1 N71 92.2(4) .
C1 Ru1 N31 93.6(4) .
N71 Ru1 N31 174.2(3) .
C1 Ru1 N11 93.5(3) .
N71 Ru1 N11 90.2(3) .
N31 Ru1 N11 89.5(3) .
C1 Ru1 N51 92.3(3) .
N71 Ru1 N51 91.2(3) .
N31 Ru1 N51 88.4(3) .
N11 Ru1 N51 173.9(3) .
C1 Ru1 Ru2 179.0(3) .
N71 Ru1 Ru2 87.1(2) .
N31 Ru1 Ru2 87.1(2) .
N11 Ru1 Ru2 87.3(2) .
N51 Ru1 Ru2 86.9(2) .
N6 Ru2 N2 176.6(3) .
N6 Ru2 N8 90.8(3) .
N2 Ru2 N8 90.8(3) .
N6 Ru2 N4 89.2(3) .
N2 Ru2 N4 89.2(3) .
N8 Ru2 N4 177.0(3) .
N6 Ru2 Ru1 88.5(2) .
N2 Ru2 Ru1 88.45(19) .
N8 Ru2 Ru1 88.4(2) .
N4 Ru2 Ru1 88.6(2) .
C23 O27 C27 119.6(15) .
C25 O28 C28 114.1(12) .
C43 O47 C47 118.1(9) .
C45 O48 C48 92.4(13) .
C67 O67 C63 116.5(9) .
C65 O68 C68 116.0(9) .
C12 N2 C21 120.0(8) .
C12 N2 Ru2 121.7(6) .
C21 N2 Ru2 118.3(6) .
C36 N4 C41 117.4(8) .
C36 N4 Ru2 120.2(6) .
C41 N4 Ru2 122.3(6) .
C56 N6 C61 118.6(8) .
C56 N6 Ru2 122.5(6) .
C61 N6 Ru2 118.6(6) .
C76 N8 C81 118.8(8) .
C76 N8 Ru2 120.2(7) .
C81 N8 Ru2 120.9(6) .
C16 N11 C12 117.8(8) .
C16 N11 Ru1 122.7(6) .
C12 N11 Ru1 119.5(6) .
C36 N31 C32 116.0(9) .
C36 N31 Ru1 120.3(6) .
C32 N31 Ru1 123.7(7) .
C52 N51 C56 117.1(8) .
C52 N51 Ru1 122.5(7) .
C56 N51 Ru1 120.1(6) .
C76 N71 C72 116.8(9) .
C76 N71 Ru1 120.3(6) .
C72 N71 Ru1 122.6(7) .
C2 C1 Ru1 175.2(9) .
C1 C2 C3 173.4(11) .
C4 C3 C2 173.9(11) .
C3 C4 C5 174.3(11) .
C6 C5 C4 176.4(12) .
C5 C6 C6 178.6(15) 5_545
N2 C12 N11 116.0(8) .
N2 C12 C13 125.3(8) .
N11 C12 C13 118.4(9) .
C14 C13 C12 121.2(10) .
C14 C13 H13 119.40 .
C12 C13 H13 119.40 .
C13 C14 C15 119.4(10) .
C13 C14 H14 120.30 .
C15 C14 H14 120.30 .
C16 C15 C14 117.5(10) .
C16 C15 H15 121.30 .
C14 C15 H15 121.30 .
C15 C16 N11 125.6(10) .
C15 C16 H16 117.20 .
N11 C16 H16 117.20 .
C26 C21 C22 120.0(9) .
C26 C21 N2 120.8(9) .
C22 C21 N2 118.9(9) .
C23 C22 C21 118.6(11) .
C23 C22 H22 120.70 .
C21 C22 H22 120.70 .
O27 C23 C24 113.8(10) .
O27 C23 C22 124.2(11) .
C24 C23 C22 121.9(11) .
C23 C24 C25 120.0(10) .
C23 C24 H24 120.00 .
C25 C24 H24 120.00 .
O28 C25 C24 125.4(10) .
O28 C25 C26 115.5(11) .
C24 C25 C26 118.9(10) .
C21 C26 C25 120.2(10) .
C21 C26 H26 119.90 .
C25 C26 H26 119.90 .
O28 C28 H28A 109.50 .
O28 C28 H28B 109.50 .
H28A C28 H28B 109.50 .
O28 C28 H28C 109.50 .
H28A C28 H28C 109.50 .
H28B C28 H28C 109.50 .
C33 C32 N31 125.3(11) .
C33 C32 H32 117.40 .
N31 C32 H32 117.40 .
C32 C33 C34 119.7(11) .
C32 C33 H33 120.10 .
C34 C33 H33 120.10 .
C35 C34 C33 118.2(12) .
C35 C34 H34 120.90 .
C33 C34 H34 120.90 .
C34 C35 C36 119.3(11) .
C34 C35 H35 120.40 .
C36 C35 H35 120.40 .
N4 C36 N31 116.3(9) .
N4 C36 C35 122.4(10) .
N31 C36 C35 121.3(9) .
C46 C41 C42 121.6(10) .
C46 C41 N4 120.3(10) .
C42 C41 N4 118.1(9) .
C43 C42 C41 116.3(10) .
C43 C42 H42 121.80 .
C41 C42 H42 121.80 .
O47 C43 C44 116.9(10) .
O47 C43 C42 122.8(11) .
C44 C43 C42 120.2(11) .
C43 C44 C45 108.9(12) .
C43 C44 H44 125.60 .
C45 C44 H44 125.60 .
C46 C45 O48 109.7(15) .
C46 C45 C44 108(2) .
O48 C45 C44 106.6(15) .
C45 C46 C41 110.8(13) .
C45 C46 H46 124.60 .
C41 C46 H46 124.60 .
C53 C52 N51 123.1(10) .
C53 C52 H52 118.40 .
N51 C52 H52 118.40 .
C54 C53 C52 118.2(10) .
C54 C53 H53 120.90 .
C52 C53 H53 120.90 .
C53 C54 C55 121.1(10) .
C53 C54 H54 119.50 .
C55 C54 H54 119.50 .
C54 C55 C56 119.4(10) .
C54 C55 H55 120.30 .
C56 C55 H55 120.30 .
N6 C56 N51 115.0(8) .
N6 C56 C55 124.3(9) .
N51 C56 C55 120.7(9) .
O47 C47 H47A 109.50 .
O47 C47 H47B 109.50 .
H47A C47 H47B 109.50 .
O47 C47 H47C 109.50 .
H47A C47 H47C 109.50 .
H47B C47 H47C 109.50 .
C62 C61 C66 121.8(9) .
C62 C61 N6 118.7(9) .
C66 C61 N6 119.4(9) .
C63 C62 C61 118.9(9) .
C63 C62 H62 120.50 .
C61 C62 H62 120.50 .
C62 C63 C64 122.4(9) .
C62 C63 O67 113.8(9) .
C64 C63 O67 123.7(10) .
C63 C64 C65 118.2(10) .
C63 C64 H64 120.90 .
C65 C64 H64 120.90 .
O68 C65 C64 124.5(9) .
O68 C65 C66 114.5(9) .
C64 C65 C66 121.0(9) .
C61 C66 C65 117.6(10) .
C61 C66 H66 121.20 .
C65 C66 H66 121.20 .
O67 C67 H67A 109.50 .
O67 C67 H67B 109.50 .
H67A C67 H67B 109.50 .
O67 C67 H67C 109.50 .
H67A C67 H67C 109.50 .
H67B C67 H67C 109.50 .
O68 C68 H68A 109.50 .
O68 C68 H68B 109.50 .
H68A C68 H68B 109.50 .
O68 C68 H68C 109.50 .
H68A C68 H68C 109.50 .
H68B C68 H68C 109.50 .
N71 C72 C73 124.5(11) .
N71 C72 H72 117.70 .
C73 C72 H72 117.70 .
C74 C73 C72 116.6(13) .
C74 C73 H73 121.70 .
C72 C73 H73 121.70 .
C73 C74 C75 122.5(14) .
C73 C74 H74 118.70 .
C75 C74 H74 118.70 .
C74 C75 C76 118.5(12) .
C74 C75 H75 120.80 .
C76 C75 H75 120.80 .
N71 C76 N8 116.6(9) .
N71 C76 C75 121.0(10) .
N8 C76 C75 122.3(10) .
C82 C81 C86 120.00 .
C82 C81 N8 119.6(6) .
C86 C81 N8 120.4(6) .
C83 C82 C81 120.00 .
C83 C82 H82 120.00 .
C81 C82 H82 120.00 .
O87B C83 C82 118.0(10) .
O87B C83 C84 112.9(11) .
C82 C83 C84 120.00 .
O87B C83 O87A 53.6(10) .
C82 C83 O87A 110.6(9) .
C84 C83 O87A 124.6(9) .
C85 C84 C83 120.00 .
C85 C84 H84 120.00 .
C83 C84 H84 120.00 .
O88B C85 C86 134.8(11) .
O88B C85 C84 99.7(11) .
C86 C85 C84 120.00 .
O88B C85 O88A 47.9(9) .
C86 C85 O88A 118.6(9) .
C84 C85 O88A 116.5(9) .
C85 C86 C81 120.00 .
C85 C86 H86 120.00 .
C81 C86 H86 120.00 .
C88A O88A C85 124.0(19) .
C88B O88B C85 108(2) .
C83 O87A C87 90.0(14) .
C83 O87B C87 117(2) .
O88B C88B H88D 109.50 .
O88B C88B H88E 109.50 .
H88D C88B H88E 109.50 .
O88B C88B H88F 109.50 .
H88D C88B H88F 109.50 .
H88E C88B H88F 109.50 .
O27 C27 H27A 109.50 .
O27 C27 H27B 109.50 .
H27A C27 H27B 109.50 .
O27 C27 H27C 109.50 .
H27A C27 H27C 109.50 .
H27B C27 H27C 109.50 .
O48 C48 H48A 109.50 .
O48 C48 H48B 109.50 .
H48A C48 H48B 109.50 .
O48 C48 H48C 109.50 .
H48A C48 H48C 109.50 .
H48B C48 H48C 109.50 .
O87B C87 O87A 51.9(11) .

loop_
_geom_bond_atom_site_label_1
_geom_bond_atom_site_label_2
_geom_bond_distance
_geom_bond_site_symmetry_2
Ru1 C1 2.031(10) .
Ru1 N71 2.055(8) .
Ru1 N31 2.068(8) .
Ru1 N11 2.072(7) .
Ru1 N51 2.084(8) .
Ru1 Ru2 2.3655(10) .
Ru2 N6 2.018(7) .
Ru2 N2 2.021(7) .
Ru2 N8 2.025(8) .
Ru2 N4 2.031(8) .
O27 C23 1.338(14) .
O27 C27 1.35(2) .
O28 C25 1.334(13) .
O28 C28 1.447(16) .
O47 C43 1.372(13) .
O47 C47 1.409(15) .
O48 C45 1.54(2) .
O48 C48 1.59(2) .
O67 C67 1.367(14) .
O67 C63 1.398(12) .
O68 C65 1.348(11) .
O68 C68 1.418(13) .
N2 C12 1.340(11) .
N2 C21 1.432(11) .
N4 C36 1.358(12) .
N4 C41 1.438(12) .
N6 C56 1.358(11) .
N6 C61 1.432(12) .
N8 C76 1.362(12) .
N8 C81 1.412(9) .
N11 C16 1.347(12) .
N11 C12 1.394(11) .
N31 C36 1.376(12) .
N31 C32 1.376(12) .
N51 C52 1.374(11) .
N51 C56 1.378(12) .
N71 C76 1.359(12) .
N71 C72 1.365(14) .
C1 C2 1.242(13) .
C2 C3 1.384(13) .
C3 C4 1.210(12) .
C4 C5 1.329(13) .
C5 C6 1.236(13) .
C6 C6 1.362(18) 5_545
C12 C13 1.413(13) .
C13 C14 1.356(14) .
C13 H13 0.9500 .
C14 C15 1.410(14) .
C14 H14 0.9500 .
C15 C16 1.340(14) .
C15 H15 0.9500 .
C16 H16 0.9500 .
C21 C26 1.338(14) .
C21 C22 1.401(14) .
C22 C23 1.375(15) .
C22 H22 0.9500 .
C23 C24 1.351(16) .
C24 C25 1.361(16) .
C24 H24 0.9500 .
C25 C26 1.432(14) .
C26 H26 0.9500 .
C28 H28A 0.9800 .
C28 H28B 0.9800 .
C28 H28C 0.9800 .
C32 C33 1.307(16) .
C32 H32 0.9500 .
C33 C34 1.398(17) .
C33 H33 0.9500 .
C34 C35 1.396(15) .
C34 H34 0.9500 .
C35 C36 1.397(15) .
C35 H35 0.9500 .
C41 C46 1.344(15) .
C41 C42 1.409(13) .
C42 C43 1.393(14) .
C42 H42 0.9500 .
C43 C44 1.375(17) .
C44 C45 1.57(3) .
C44 H44 0.9500 .
C45 C46 1.33(2) .
C46 H46 0.9500 .
C52 C53 1.371(14) .
C52 H52 0.9500 .
C53 C54 1.364(14) .
C53 H53 0.9500 .
C54 C55 1.366(14) .
C54 H54 0.9500 .
C55 C56 1.390(13) .
C55 H55 0.9500 .
C47 H47A 0.9800 .
C47 H47B 0.9800 .
C47 H47C 0.9800 .
C61 C62 1.378(13) .
C61 C66 1.387(13) .
C62 C63 1.373(14) .
C62 H62 0.9500 .
C63 C64 1.377(14) .
C64 C65 1.394(14) .
C64 H64 0.9500 .
C65 C66 1.415(14) .
C66 H66 0.9500 .
C67 H67A 0.9800 .
C67 H67B 0.9800 .
C67 H67C 0.9800 .
C68 H68A 0.9800 .
C68 H68B 0.9800 .
C68 H68C 0.9800 .
C72 C73 1.375(17) .
C72 H72 0.9500 .
C73 C74 1.342(18) .
C73 H73 0.9500 .
C74 C75 1.369(18) .
C74 H74 0.9500 .
C75 C76 1.397(17) .
C75 H75 0.9500 .
C81 C82 1.3900 .
C81 C86 1.3900 .
C82 C83 1.3900 .
C82 H82 0.9500 .
C83 O87B 1.31(2) .
C83 C84 1.3900 .
C83 O87A 1.622(19) .
C84 C85 1.3900 .
C84 H84 0.9500 .
C85 O88B 1.368(19) .
C85 C86 1.3900 .
C85 O88A 1.534(19) .
C86 H86 0.9500 .
O88A C88A 1.33(3) .
O88B C88B 1.35(3) .
O87A C87 1.65(3) .
O87B C87 1.40(3) .
C88A H88A 0.9800 .
C88A H88B 0.9800 .
C88A H88C 0.9800 .
C88B H88D 0.9800 .
C88B H88E 0.9800 .
C88B H88F 0.9800 .
C27 H27A 0.9800 .
C27 H27B 0.9800 .
C27 H27C 0.9800 .
C48 H48A 0.9800 .
C48 H48B 0.9800 .
C48 H48C 0.9800 .

loop_
_geom_torsion_atom_site_label_1
_geom_torsion_atom_site_label_2
_geom_torsion_atom_site_label_3
_geom_torsion_atom_site_label_4
_geom_torsion
_geom_torsion_site_symmetry_4
C1 Ru1 Ru2 N6 63(16) .
N71 Ru1 Ru2 N6 110.7(3) .
N31 Ru1 Ru2 N6 -69.2(3) .
N11 Ru1 Ru2 N6 -158.9(3) .
N51 Ru1 Ru2 N6 19.3(3) .
C1 Ru1 Ru2 N2 -119(16) .
N71 Ru1 Ru2 N2 -70.9(3) .
N31 Ru1 Ru2 N2 109.2(3) .
N11 Ru1 Ru2 N2 19.5(3) .
N51 Ru1 Ru2 N2 -162.3(3) .
C1 Ru1 Ru2 N8 -28(16) .
N71 Ru1 Ru2 N8 19.9(3) .
N31 Ru1 Ru2 N8 -160.1(3) .
N11 Ru1 Ru2 N8 110.3(3) .
N51 Ru1 Ru2 N8 -71.5(3) .
C1 Ru1 Ru2 N4 152(16) .
N71 Ru1 Ru2 N4 -160.1(3) .
N31 Ru1 Ru2 N4 20.0(3) .
N11 Ru1 Ru2 N4 -69.7(3) .
N51 Ru1 Ru2 N4 108.5(3) .
N6 Ru2 N2 C12 3(5) .
N8 Ru2 N2 C12 -113.2(7) .
N4 Ru2 N2 C12 63.8(7) .
Ru1 Ru2 N2 C12 -24.8(7) .
N6 Ru2 N2 C21 -176(52) .
N8 Ru2 N2 C21 67.5(7) .
N4 Ru2 N2 C21 -115.5(7) .
Ru1 Ru2 N2 C21 155.9(6) .
N6 Ru2 N4 C36 62.1(8) .
N2 Ru2 N4 C36 -114.9(8) .
N8 Ru2 N4 C36 -27(7) .
Ru1 Ru2 N4 C36 -26.4(7) .
N6 Ru2 N4 C41 -122.0(8) .
N2 Ru2 N4 C41 61.0(8) .
N8 Ru2 N4 C41 149(6) .
Ru1 Ru2 N4 C41 149.5(7) .
N2 Ru2 N6 C56 -51(5) .
N8 Ru2 N6 C56 65.5(8) .
N4 Ru2 N6 C56 -111.5(8) .
Ru1 Ru2 N6 C56 -22.9(7) .
N2 Ru2 N6 C61 122(5) .
N8 Ru2 N6 C61 -121.8(7) .
N4 Ru2 N6 C61 61.2(7) .
Ru1 Ru2 N6 C61 149.8(7) .
N6 Ru2 N8 C76 -112.3(8) .
N2 Ru2 N8 C76 64.6(8) .
N4 Ru2 N8 C76 -24(7) .
Ru1 Ru2 N8 C76 -23.8(8) .
N6 Ru2 N8 C81 63.8(7) .
N2 Ru2 N8 C81 -119.3(7) .
N4 Ru2 N8 C81 152(6) .
Ru1 Ru2 N8 C81 152.2(6) .
C1 Ru1 N11 C16 -19.9(8) .
N71 Ru1 N11 C16 -112.1(8) .
N31 Ru1 N11 C16 73.7(8) .
N51 Ru1 N11 C16 144(3) .
Ru2 Ru1 N11 C16 160.8(8) .
C1 Ru1 N11 C12 157.5(7) .
N71 Ru1 N11 C12 65.3(7) .
N31 Ru1 N11 C12 -108.9(7) .
N51 Ru1 N11 C12 -39(3) .
Ru2 Ru1 N11 C12 -21.8(7) .
C1 Ru1 N31 C36 159.7(8) .
N71 Ru1 N31 C36 -21(4) .
N11 Ru1 N31 C36 66.3(8) .
N51 Ru1 N31 C36 -108.0(8) .
Ru2 Ru1 N31 C36 -21.0(7) .
C1 Ru1 N31 C32 -19.6(9) .
N71 Ru1 N31 C32 159(3) .
N11 Ru1 N31 C32 -113.1(9) .
N51 Ru1 N31 C32 72.6(9) .
Ru2 Ru1 N31 C32 159.6(9) .
C1 Ru1 N51 C52 -17.3(8) .
N71 Ru1 N51 C52 74.9(8) .
N31 Ru1 N51 C52 -110.9(8) .
N11 Ru1 N51 C52 179(100) .
Ru2 Ru1 N51 C52 161.9(7) .
C1 Ru1 N51 C56 157.0(7) .
N71 Ru1 N51 C56 -110.7(7) .
N31 Ru1 N51 C56 63.5(7) .
N11 Ru1 N51 C56 -7(3) .
Ru2 Ru1 N51 C56 -23.7(7) .
C1 Ru1 N71 C76 155.8(8) .
N31 Ru1 N71 C76 -23(4) .
N11 Ru1 N71 C76 -110.7(8) .
N51 Ru1 N71 C76 63.4(8) .
Ru2 Ru1 N71 C76 -23.4(8) .
C1 Ru1 N71 C72 -16.8(9) .
N31 Ru1 N71 C72 164(3) .
N11 Ru1 N71 C72 76.7(9) .
N51 Ru1 N71 C72 -109.2(9) .
Ru2 Ru1 N71 C72 164.0(9) .
N71 Ru1 C1 C2 -100(11) .
N31 Ru1 C1 C2 80(11) .
N11 Ru1 C1 C2 170(11) .
N51 Ru1 C1 C2 -8(11) .
Ru2 Ru1 C1 C2 -52(24) .
Ru1 C1 C2 C3 0(20) .
C1 C2 C3 C4 -18(19) .
C2 C3 C4 C5 7(21) .
C3 C4 C5 C6 74(25) .
C4 C5 C6 C6 -115(63) 5_545
C21 N2 C12 N11 -166.8(8) .
Ru2 N2 C12 N11 13.9(12) .
C21 N2 C12 C13 18.2(15) .
Ru2 N2 C12 C13 -161.1(8) .
C16 N11 C12 N2 -173.1(9) .
Ru1 N11 C12 N2 9.3(11) .
C16 N11 C12 C13 2.2(14) .
Ru1 N11 C12 C13 -175.4(7) .
N2 C12 C13 C14 172.3(10) .
N11 C12 C13 C14 -2.6(15) .
C12 C13 C14 C15 0.4(17) .
C13 C14 C15 C16 2.1(17) .
C14 C15 C16 N11 -2.6(17) .
C12 N11 C16 C15 0.4(16) .
Ru1 N11 C16 C15 177.9(9) .
C12 N2 C21 C26 59.5(13) .
Ru2 N2 C21 C26 -121.2(9) .
C12 N2 C21 C22 -126.8(11) .
Ru2 N2 C21 C22 52.5(12) .
C26 C21 C22 C23 3(2) .
N2 C21 C22 C23 -171.0(12) .
C27 O27 C23 C24 -179(2) .
C27 O27 C23 C22 -4(3) .
C21 C22 C23 O27 178.6(16) .
C21 C22 C23 C24 -6(2) .
O27 C23 C24 C25 179.1(14) .
C22 C23 C24 C25 3(2) .
C28 O28 C25 C24 11(2) .
C28 O28 C25 C26 -174.5(13) .
C23 C24 C25 O28 176.6(14) .
C23 C24 C25 C26 2.6(19) .
C22 C21 C26 C25 2.7(17) .
N2 C21 C26 C25 176.4(10) .
O28 C25 C26 C21 179.9(11) .
C24 C25 C26 C21 -5.5(18) .
C36 N31 C32 C33 -2.8(19) .
Ru1 N31 C32 C33 176.5(12) .
N31 C32 C33 C34 2(2) .
C32 C33 C34 C35 -2(2) .
C33 C34 C35 C36 3(2) .
C41 N4 C36 N31 -159.5(9) .
Ru2 N4 C36 N31 16.6(12) .
C41 N4 C36 C35 22.5(15) .
Ru2 N4 C36 C35 -161.4(9) .
C32 N31 C36 N4 -173.6(9) .
Ru1 N31 C36 N4 7.0(12) .
C32 N31 C36 C35 4.4(15) .
Ru1 N31 C36 C35 -175.0(9) .
C34 C35 C36 N4 173.1(12) .
C34 C35 C36 N31 -4.8(18) .
C36 N4 C41 C46 69.4(15) .
Ru2 N4 C41 C46 -106.6(13) .
C36 N4 C41 C42 -112.2(11) .
Ru2 N4 C41 C42 71.8(11) .
C46 C41 C42 C43 0.1(18) .
N4 C41 C42 C43 -178.3(9) .
C47 O47 C43 C44 -170.7(14) .
C47 O47 C43 C42 5.7(18) .
C41 C42 C43 O47 -178.6(10) .
C41 C42 C43 C44 -2.4(18) .
O47 C43 C44 C45 150.9(14) .
C42 C43 C44 C45 -26(2) .
C48 O48 C45 C46 63(2) .
C48 O48 C45 C44 -52.9(18) .
C43 C44 C45 C46 60(2) .
C43 C44 C45 O48 177.9(15) .
O48 C45 C46 C41 -179.8(16) .
C44 C45 C46 C41 -64(2) .
C42 C41 C46 C45 36(2) .
N4 C41 C46 C45 -145.5(17) .
C56 N51 C52 C53 -4.5(15) .
Ru1 N51 C52 C53 170.0(8) .
N51 C52 C53 C54 0.0(17) .
C52 C53 C54 C55 2.8(18) .
C53 C54 C55 C56 -0.9(18) .
C61 N6 C56 N51 -162.5(9) .
Ru2 N6 C56 N51 10.2(12) .
C61 N6 C56 C55 18.8(15) .
Ru2 N6 C56 C55 -168.5(8) .
C52 N51 C56 N6 -172.4(8) .
Ru1 N51 C56 N6 13.0(11) .
C52 N51 C56 C55 6.3(14) .
Ru1 N51 C56 C55 -168.3(8) .
C54 C55 C56 N6 174.8(10) .
C54 C55 C56 N51 -3.8(16) .
C56 N6 C61 C62 63.7(13) .
Ru2 N6 C61 C62 -109.3(9) .
C56 N6 C61 C66 -117.9(10) .
Ru2 N6 C61 C66 69.1(11) .
C66 C61 C62 C63 1.5(16) .
N6 C61 C62 C63 179.9(10) .
C61 C62 C63 C64 -0.8(17) .
C61 C62 C63 O67 -178.3(9) .
C67 O67 C63 C62 -163.5(12) .
C67 O67 C63 C64 19.0(17) .
C62 C63 C64 C65 1.0(18) .
O67 C63 C64 C65 178.3(10) .
C68 O68 C65 C64 -17.6(17) .
C68 O68 C65 C66 164.1(11) .
C63 C64 C65 O68 179.8(11) .
C63 C64 C65 C66 -2.0(17) .
C62 C61 C66 C65 -2.5(15) .
N6 C61 C66 C65 179.2(9) .
O68 C65 C66 C61 -178.9(9) .
C64 C65 C66 C61 2.7(16) .
C76 N71 C72 C73 -1.2(19) .
Ru1 N71 C72 C73 171.7(13) .
N71 C72 C73 C74 0(3) .
C72 C73 C74 C75 0(4) .
C73 C74 C75 C76 1(4) .
C72 N71 C76 N8 -175.4(10) .
Ru1 N71 C76 N8 11.6(13) .
C72 N71 C76 C75 2.4(18) .
Ru1 N71 C76 C75 -170.6(12) .
C81 N8 C76 N71 -164.2(9) .
Ru2 N8 C76 N71 12.0(13) .
C81 N8 C76 C75 18.1(18) .
Ru2 N8 C76 C75 -165.7(13) .
C74 C75 C76 N71 -3(3) .
C74 C75 C76 N8 175.1(18) .
C76 N8 C81 C82 66.1(10) .
Ru2 N8 C81 C82 -110.0(7) .
C76 N8 C81 C86 -113.4(9) .
Ru2 N8 C81 C86 70.5(8) .
C86 C81 C82 C83 0.0 .
N8 C81 C82 C83 -179.5(8) .
C81 C82 C83 O87B 144.6(14) .
C81 C82 C83 C84 0.0 .
C81 C82 C83 O87A -156.6(10) .
O87B C83 C84 C85 -146.3(13) .
C82 C83 C84 C85 0.0 .
O87A C83 C84 C85 153.1(12) .
C83 C84 C85 O88B 157.6(11) .
C83 C84 C85 C86 0.0 .
C83 C84 C85 O88A -154.9(11) .
O88B C85 C86 C81 -148.0(16) .
C84 C85 C86 C81 0.0 .
O88A C85 C86 C81 154.4(11) .
C82 C81 C86 C85 0.0 .
N8 C81 C86 C85 179.5(8) .
O88B C85 O88A C88A -121(3) .
C86 C85 O88A C88A 5(3) .
C84 C85 O88A C88A 161(2) .
C86 C85 O88B C88B -14(3) .
C84 C85 O88B C88B -165.9(18) .
O88A C85 O88B C88B 77(2) .
O87B C83 O87A C87 -42.2(17) .
C82 C83 O87A C87 -152.4(14) .
C84 C83 O87A C87 52.3(18) .
C82 C83 O87B C87 158(2) .
C84 C83 O87B C87 -55(3) .
O87A C83 O87B C87 62(2) .
C83 O87B C87 O87A -63.1(18) .
C83 O87A C87 O87B 40.0(14) .

loop_
_platon_squeeze_void_nr
_platon_squeeze_void_average_x
_platon_squeeze_void_average_y
_platon_squeeze_void_average_z
_platon_squeeze_void_volume
_platon_squeeze_void_count_electrons
1 0.000 0.000 0.000 45.3 0.3
2 0.000 0.000 0.500 45.3 1.5
3 0.500 0.058 0.250 224.8 7.1
4 0.500 -0.058 0.750 224.8 6.1
5 0.286 -0.068 1.014 25.0 1.7
6 0.714 -0.068 0.486 25.0 1.1
7 0.000 0.033 0.250 6.6 -0.6
8 0.286 0.068 0.514 25.0 1.2
9 0.714 0.068 -0.014 25.0 0.9
10 0.000 0.442 0.750 224.8 6.1
11 0.214 0.432 0.486 25.0 1.1
12 0.786 0.432 1.014 25.0 1.7
13 0.000 0.558 0.250 224.8 7.2
14 0.500 0.500 0.500 45.3 1.5
15 0.500 0.500 0.000 45.3 0.3
16 0.500 0.467 0.750 6.6 -0.8
17 0.214 0.568 -0.014 25.0 0.9
18 0.786 0.568 0.514 25.0 1.2
19 0.500 0.533 0.250 6.6 -0.6
20 0.000 0.967 0.750 6.6 -0.8
